data_7161157
loop_
_publ_author_name
'Huang, Yu-Tong'
'Chang, Che-Chien'

_publ_section_title
;
 Intramolecular difunctionalization of alkynes involving cascade radical
 1,4-heteroaryl migrations and formal total synthesis of a
 &#x3b2;-imidazolyl-&#x3b3;-lactam alkaloid: isoanantine.
;
_journal_issue 21
_journal_name_full 'Organic &amp; biomolecular chemistry'
_journal_page_first 4488
_journal_page_last 4494
_journal_paper_doi 10.1039/d6ob00554c
_journal_volume 24
_journal_year 2026
_chemical_formula_moiety 'C13 H17 N3 O3'
_chemical_formula_sum 'C13 H17 N3 O3'
_chemical_formula_weight 263.29
_space_group_crystal_system orthorhombic
_space_group_IT_number 19
_space_group_name_Hall 'P 2ac 2ab'
_space_group_name_H-M_alt 'P 21 21 21'
_atom_sites_solution_hydrogens geom
_audit_creation_method SHELXL-2014/7
_audit_update_record
;
2025-11-10 deposited with the CCDC.	2026-05-06 downloaded from the CCDC.
;
_cell_angle_alpha 90
_cell_angle_beta 90
_cell_angle_gamma 90
_cell_formula_units_Z 4
_cell_length_a 5.8928(6)
_cell_length_b 13.3792(15)
_cell_length_c 16.7377(18)
_cell_measurement_reflns_used 3182
_cell_measurement_temperature 200(2)
_cell_measurement_theta_max 23.02
_cell_measurement_theta_min 2.43
_cell_volume 1319.6(2)
_computing_structure_refinement 'SHELXL-2014/7 (Sheldrick, 2014)'
_diffrn_ambient_temperature 200(2)
_diffrn_measured_fraction_theta_full 0.999
_diffrn_measured_fraction_theta_max 0.999
_diffrn_measurement_device_type 'Bruker D8 Venture'
_diffrn_radiation_type MoK\a
_diffrn_radiation_wavelength 0.71073
_diffrn_reflns_av_R_equivalents 0.0530
_diffrn_reflns_av_unetI/netI 0.0520
_diffrn_reflns_Laue_measured_fraction_full 0.999
_diffrn_reflns_Laue_measured_fraction_max 0.999
_diffrn_reflns_limit_h_max 7
_diffrn_reflns_limit_h_min -5
_diffrn_reflns_limit_k_max 13
_diffrn_reflns_limit_k_min -15
_diffrn_reflns_limit_l_max 18
_diffrn_reflns_limit_l_min -19
_diffrn_reflns_number 8375
_diffrn_reflns_point_group_measured_fraction_full 0.999
_diffrn_reflns_point_group_measured_fraction_max 0.999
_diffrn_reflns_theta_full 25.034
_diffrn_reflns_theta_max 25.034
_diffrn_reflns_theta_min 2.434
_exptl_absorpt_coefficient_mu 0.096
_exptl_absorpt_correction_T_max 0.998
_exptl_absorpt_correction_T_min 0.928
_exptl_absorpt_correction_type multi-scan
_exptl_crystal_colour colorless
_exptl_crystal_density_diffrn 1.325
_exptl_crystal_description prism
_exptl_crystal_F_000 560
_exptl_crystal_size_max 0.790
_exptl_crystal_size_mid 0.080
_exptl_crystal_size_min 0.020
_refine_diff_density_max 0.137
_refine_diff_density_min -0.172
_refine_diff_density_rms 0.039
_refine_ls_abs_structure_details
;
 Flack x determined using 671 quotients [(I+)-(I-)]/[(I+)+(I-)]
 (Parsons, Flack and Wagner, Acta Cryst. B69 (2013) 249-259).
;
_refine_ls_abs_structure_Flack 0.5(10)
_refine_ls_extinction_method none
_refine_ls_goodness_of_fit_ref 1.015
_refine_ls_hydrogen_treatment constr
_refine_ls_matrix_type full
_refine_ls_number_parameters 176
_refine_ls_number_reflns 2319
_refine_ls_number_restraints 0
_refine_ls_restrained_S_all 1.015
_refine_ls_R_factor_all 0.0549
_refine_ls_R_factor_gt 0.0414
_refine_ls_shift/su_max 0.000
_refine_ls_shift/su_mean 0.000
_refine_ls_structure_factor_coef Fsqd
_refine_ls_weighting_details 'w=1/[\s^2^(Fo^2^)+(0.0604P)^2^] where P=(Fo^2^+2Fc^2^)/3'
_refine_ls_weighting_scheme calc
_refine_ls_wR_factor_gt 0.0951
_refine_ls_wR_factor_ref 0.1066
_reflns_Friedel_coverage 0.693
_reflns_Friedel_fraction_full 1.000
_reflns_Friedel_fraction_max 0.999
_reflns_number_gt 1948
_reflns_number_total 2319
_reflns_threshold_expression 'I > 2\s(I)'
_cod_data_source_file d6ob00554c3.cif
_cod_data_source_block shelx
_cod_depositor_comments 'Adding full bibliography for 7161157.cif.'
_cod_database_code 7161157
_shelx_shelxl_version_number 2014/7
_shelx_space_group_comment
;
The symmetry employed for this shelxl refinement is uniquely defined
by the following loop, which should always be used as a source of
symmetry information in preference to the above space-group names.
They are only intended as comments.
;
_shelx_estimated_absorpt_t_min 0.928
_shelx_estimated_absorpt_t_max 0.998

loop_
_space_group_symop_operation_xyz
'x, y, z'
'-x+1/2, -y, z+1/2'
'x+1/2, -y+1/2, -z'
'-x, y+1/2, -z+1/2'

loop_
_atom_site_label
_atom_site_type_symbol
_atom_site_fract_x
_atom_site_fract_y
_atom_site_fract_z
_atom_site_U_iso_or_equiv
_atom_site_adp_type
_atom_site_occupancy
_atom_site_site_symmetry_order
_atom_site_calc_flag
_atom_site_refinement_flags_posn
_atom_site_refinement_flags_adp
_atom_site_refinement_flags_occupancy
_atom_site_disorder_assembly
_atom_site_disorder_group
C1 C -0.1136(5) 0.4472(2) 0.51064(19) 0.0321(8) Uani 1 1 d . . . . .
C2 C -0.3697(5) 0.4526(3) 0.5105(2) 0.0398(9) Uani 1 1 d . . . . .
H2A H -0.4298 0.4106 0.5536 0.060 Uiso 1 1 calc R U . . .
H2B H -0.4276 0.4286 0.4591 0.060 Uiso 1 1 calc R U . . .
H2C H -0.4178 0.5219 0.5188 0.060 Uiso 1 1 calc R U . . .
C3 C -0.0263(7) 0.3444(3) 0.4880(2) 0.0500(10) Uani 1 1 d . . . . .
H3A H -0.0751 0.2956 0.5281 0.075 Uiso 1 1 calc R U . . .
H3B H 0.1398 0.3457 0.4855 0.075 Uiso 1 1 calc R U . . .
H3C H -0.0873 0.3255 0.4356 0.075 Uiso 1 1 calc R U . . .
C4 C -0.0185(6) 0.4808(3) 0.59047(19) 0.0463(9) Uani 1 1 d . . . . .
H4A H -0.0753 0.4368 0.6328 0.069 Uiso 1 1 calc R U . . .
H4B H -0.0665 0.5496 0.6012 0.069 Uiso 1 1 calc R U . . .
H4C H 0.1476 0.4776 0.5890 0.069 Uiso 1 1 calc R U . . .
C5 C -0.0562(5) 0.5221(2) 0.37709(19) 0.0313(7) Uani 1 1 d . . . . .
C6 C 0.2854(5) 0.6327(2) 0.38216(17) 0.0304(7) Uani 1 1 d . . . . .
H6A H 0.3917 0.5807 0.4015 0.036 Uiso 1 1 calc R U . . .
H6B H 0.2339 0.6735 0.4281 0.036 Uiso 1 1 calc R U . . .
C7 C 0.3945(5) 0.6969(2) 0.31910(17) 0.0275(7) Uani 1 1 d . . . . .
C8 C 0.2723(6) 0.6904(3) 0.25111(19) 0.0346(8) Uani 1 1 d . . . . .
H8 H 0.3070 0.7250 0.2031 0.042 Uiso 1 1 calc R U . . .
C9 C 0.0798(5) 0.6229(2) 0.26121(18) 0.0317(8) Uani 1 1 d . . . . .
C10 C 0.5944(5) 0.7515(2) 0.34124(17) 0.0276(7) Uani 1 1 d . . . . .
C11 C 0.7056(5) 0.7525(2) 0.41335(18) 0.0319(7) Uani 1 1 d . . . . .
H11 H 0.6590 0.7155 0.4590 0.038 Uiso 1 1 calc R U . . .
C12 C 0.8935(5) 0.8492(2) 0.3377(2) 0.0353(8) Uani 1 1 d . . . . .
H12 H 1.0052 0.8943 0.3184 0.042 Uiso 1 1 calc R U . . .
C13 C 0.6786(7) 0.8401(3) 0.2094(2) 0.0491(10) Uani 1 1 d . . . . .
H13A H 0.7982 0.8849 0.1902 0.074 Uiso 1 1 calc R U . . .
H13B H 0.5310 0.8732 0.2044 0.074 Uiso 1 1 calc R U . . .
H13C H 0.6787 0.7787 0.1774 0.074 Uiso 1 1 calc R U . . .
N1 N 0.0927(4) 0.58783(19) 0.34022(15) 0.0293(6) Uani 1 1 d . . . . .
N2 N 0.8926(4) 0.8135(2) 0.41117(16) 0.0353(7) Uani 1 1 d . . . . .
N3 N 0.7198(4) 0.8153(2) 0.29279(15) 0.0302(6) Uani 1 1 d . . . . .
O1 O -0.0122(4) 0.52125(16) 0.45504(12) 0.0352(6) Uani 1 1 d . . . . .
O2 O -0.1973(4) 0.47304(19) 0.34275(13) 0.0436(6) Uani 1 1 d . . . . .
O3 O -0.0643(4) 0.6001(2) 0.21246(13) 0.0494(7) Uani 1 1 d . . . . .

loop_
_atom_site_aniso_label
_atom_site_aniso_U_11
_atom_site_aniso_U_22
_atom_site_aniso_U_33
_atom_site_aniso_U_23
_atom_site_aniso_U_13
_atom_site_aniso_U_12
C1 0.0287(17) 0.0320(18) 0.0356(18) 0.0083(14) 0.0055(14) -0.0059(14)
C2 0.0302(18) 0.045(2) 0.044(2) 0.0026(16) 0.0042(15) -0.0002(15)
C3 0.045(2) 0.036(2) 0.070(3) 0.0054(19) 0.0089(19) 0.0058(17)
C4 0.044(2) 0.056(2) 0.039(2) 0.0090(18) -0.0004(16) -0.0167(18)
C5 0.0283(17) 0.0310(18) 0.0345(18) -0.0040(14) 0.0018(14) -0.0006(16)
C6 0.0294(16) 0.0328(18) 0.0291(16) 0.0010(14) -0.0036(14) -0.0059(14)
C7 0.0268(15) 0.0270(17) 0.0286(17) -0.0012(13) 0.0023(13) 0.0015(14)
C8 0.0350(19) 0.042(2) 0.0272(16) 0.0032(15) 0.0003(15) -0.0053(16)
C9 0.0307(18) 0.0365(19) 0.0279(17) -0.0026(14) -0.0008(15) 0.0015(15)
C10 0.0277(15) 0.0252(16) 0.0300(16) 0.0036(14) 0.0023(13) -0.0011(13)
C11 0.0358(17) 0.0294(18) 0.0305(17) 0.0000(15) -0.0012(14) -0.0023(14)
C12 0.0278(16) 0.0326(18) 0.045(2) -0.0023(16) 0.0028(15) -0.0039(15)
C13 0.047(2) 0.062(3) 0.038(2) 0.0193(18) 0.0007(17) -0.0167(19)
N1 0.0288(13) 0.0306(15) 0.0286(14) -0.0017(11) 0.0006(11) -0.0069(12)
N2 0.0322(15) 0.0350(16) 0.0386(16) 0.0002(13) -0.0026(12) -0.0038(13)
N3 0.0274(13) 0.0312(15) 0.0320(14) 0.0047(12) 0.0018(12) -0.0040(12)
O1 0.0398(13) 0.0358(13) 0.0300(12) 0.0032(10) 0.0019(10) -0.0125(11)
O2 0.0376(13) 0.0495(15) 0.0438(14) -0.0050(12) 0.0002(11) -0.0171(12)
O3 0.0439(15) 0.0693(19) 0.0350(13) -0.0014(12) -0.0096(12) -0.0165(14)

loop_
_atom_type_symbol
_atom_type_description
_atom_type_scat_dispersion_real
_atom_type_scat_dispersion_imag
_atom_type_scat_source
C C 0.0033 0.0016 'International Tables Vol C Tables 4.2.6.8 and 6.1.1.4'
H H 0.0000 0.0000 'International Tables Vol C Tables 4.2.6.8 and 6.1.1.4'
N N 0.0061 0.0033 'International Tables Vol C Tables 4.2.6.8 and 6.1.1.4'
O O 0.0106 0.0060 'International Tables Vol C Tables 4.2.6.8 and 6.1.1.4'

loop_
_geom_angle_atom_site_label_1
_geom_angle_atom_site_label_2
_geom_angle_atom_site_label_3
_geom_angle
_geom_angle_site_symmetry_1
_geom_angle_site_symmetry_3
_geom_angle_publ_flag
O1 C1 C2 111.7(3) . . ?
O1 C1 C4 101.9(2) . . ?
C2 C1 C4 110.9(3) . . ?
O1 C1 C3 108.2(3) . . ?
C2 C1 C3 112.4(3) . . ?
C4 C1 C3 111.3(3) . . ?
C1 C2 H2A 109.5 . . ?
C1 C2 H2B 109.5 . . ?
H2A C2 H2B 109.5 . . ?
C1 C2 H2C 109.5 . . ?
H2A C2 H2C 109.5 . . ?
H2B C2 H2C 109.5 . . ?
C1 C3 H3A 109.5 . . ?
C1 C3 H3B 109.5 . . ?
H3A C3 H3B 109.5 . . ?
C1 C3 H3C 109.5 . . ?
H3A C3 H3C 109.5 . . ?
H3B C3 H3C 109.5 . . ?
C1 C4 H4A 109.5 . . ?
C1 C4 H4B 109.5 . . ?
H4A C4 H4B 109.5 . . ?
C1 C4 H4C 109.5 . . ?
H4A C4 H4C 109.5 . . ?
H4B C4 H4C 109.5 . . ?
O2 C5 O1 126.7(3) . . ?
O2 C5 N1 124.7(3) . . ?
O1 C5 N1 108.5(3) . . ?
N1 C6 C7 103.2(2) . . ?
N1 C6 H6A 111.1 . . ?
C7 C6 H6A 111.1 . . ?
N1 C6 H6B 111.1 . . ?
C7 C6 H6B 111.1 . . ?
H6A C6 H6B 109.1 . . ?
C8 C7 C10 133.6(3) . . ?
C8 C7 C6 109.1(3) . . ?
C10 C7 C6 117.4(3) . . ?
C7 C8 C9 110.9(3) . . ?
C7 C8 H8 124.5 . . ?
C9 C8 H8 124.5 . . ?
O3 C9 N1 125.8(3) . . ?
O3 C9 C8 128.3(3) . . ?
N1 C9 C8 105.9(3) . . ?
C11 C10 N3 104.6(3) . . ?
C11 C10 C7 128.6(3) . . ?
N3 C10 C7 126.8(3) . . ?
N2 C11 C10 111.4(3) . . ?
N2 C11 H11 124.3 . . ?
C10 C11 H11 124.3 . . ?
N2 C12 N3 113.2(3) . . ?
N2 C12 H12 123.4 . . ?
N3 C12 H12 123.4 . . ?
N3 C13 H13A 109.5 . . ?
N3 C13 H13B 109.5 . . ?
H13A C13 H13B 109.5 . . ?
N3 C13 H13C 109.5 . . ?
H13A C13 H13C 109.5 . . ?
H13B C13 H13C 109.5 . . ?
C5 N1 C9 126.6(3) . . ?
C5 N1 C6 122.5(2) . . ?
C9 N1 C6 110.9(2) . . ?
C12 N2 C11 104.1(3) . . ?
C12 N3 C10 106.6(3) . . ?
C12 N3 C13 125.8(3) . . ?
C10 N3 C13 127.6(3) . . ?
C5 O1 C1 122.8(2) . . ?

loop_
_geom_bond_atom_site_label_1
_geom_bond_atom_site_label_2
_geom_bond_distance
_geom_bond_site_symmetry_2
_geom_bond_publ_flag
C1 O1 1.484(4) . ?
C1 C2 1.511(4) . ?
C1 C4 1.517(4) . ?
C1 C3 1.517(5) . ?
C2 H2A 0.9800 . ?
C2 H2B 0.9800 . ?
C2 H2C 0.9800 . ?
C3 H3A 0.9800 . ?
C3 H3B 0.9800 . ?
C3 H3C 0.9800 . ?
C4 H4A 0.9800 . ?
C4 H4B 0.9800 . ?
C4 H4C 0.9800 . ?
C5 O2 1.205(4) . ?
C5 O1 1.330(4) . ?
C5 N1 1.387(4) . ?
C6 N1 1.464(4) . ?
C6 C7 1.505(4) . ?
C6 H6A 0.9900 . ?
C6 H6B 0.9900 . ?
C7 C8 1.349(4) . ?
C7 C10 1.434(4) . ?
C8 C9 1.460(5) . ?
C8 H8 0.9500 . ?
C9 O3 1.216(4) . ?
C9 N1 1.405(4) . ?
C10 C11 1.374(4) . ?
C10 N3 1.390(4) . ?
C11 N2 1.372(4) . ?
C11 H11 0.9500 . ?
C12 N2 1.320(4) . ?
C12 N3 1.348(4) . ?
C12 H12 0.9500 . ?
C13 N3 1.455(4) . ?
C13 H13A 0.9800 . ?
C13 H13B 0.9800 . ?
C13 H13C 0.9800 . ?
